data_4070682
loop_
_publ_author_name
'Douvris, Christos'
'Reed, Christopher A.'

_publ_section_title
;
 Increasing the Reactivity of Vaska&#x2019;s Compound. Oxidative Addition
 of Chlorobenzene at Ambient Temperature
;
_journal_issue 5
_journal_name_full Organometallics
_journal_page_first 807
_journal_paper_doi 10.1021/om700943w
_journal_volume 27
_journal_year 2008
_chemical_formula_sum 'C44 H36 B11 Cl12 Ir O P2'
_chemical_formula_weight 1379.18
_chemical_name_systematic
;

 ?

;
_space_group_IT_number 2
_symmetry_cell_setting triclinic
_symmetry_space_group_name_Hall '-P 1'
_symmetry_space_group_name_H-M 'P -1'
_atom_sites_solution_hydrogens geom
_atom_sites_solution_primary direct
_atom_sites_solution_secondary difmap
_audit_creation_method SHELXL-97
_cell_angle_alpha 75.545(5)
_cell_angle_beta 82.197(5)
_cell_angle_gamma 77.793(5)
_cell_formula_units_Z 2
_cell_length_a 12.3768(16)
_cell_length_b 13.7609(17)
_cell_length_c 17.074(2)
_cell_measurement_reflns_used 7638
_cell_measurement_temperature 100(2)
_cell_measurement_theta_max 42.34
_cell_measurement_theta_min 2.47
_cell_volume 2741.7(6)
_computing_cell_refinement 'Bruker SMART'
_computing_data_collection 'Bruker SMART'
_computing_data_reduction 'Bruker SAINT'
_computing_molecular_graphics 'Bruker SHELXTL'
_computing_publication_material 'Bruker SHELXTL'
_computing_structure_refinement 'SHELXL-97 (Sheldrick, 1997)'
_computing_structure_solution 'SHELXS-97 (Sheldrick, 1990)'
_diffrn_ambient_temperature 100(2)
_diffrn_measured_fraction_theta_full 0.990
_diffrn_measured_fraction_theta_max 0.990
_diffrn_measurement_device_type 'CCD area detector'
_diffrn_measurement_method 'phi and omega scans'
_diffrn_radiation_monochromator graphite
_diffrn_radiation_source 'fine-focus sealed tube'
_diffrn_radiation_type MoK\a
_diffrn_radiation_wavelength 0.71073
_diffrn_reflns_av_R_equivalents 0.0193
_diffrn_reflns_av_sigmaI/netI 0.0248
_diffrn_reflns_limit_h_max 17
_diffrn_reflns_limit_h_min -17
_diffrn_reflns_limit_k_max 19
_diffrn_reflns_limit_k_min -19
_diffrn_reflns_limit_l_max 24
_diffrn_reflns_limit_l_min -24
_diffrn_reflns_number 38943
_diffrn_reflns_theta_full 30.51
_diffrn_reflns_theta_max 30.51
_diffrn_reflns_theta_min 1.56
_exptl_absorpt_coefficient_mu 3.114
_exptl_absorpt_correction_T_max 0.8115
_exptl_absorpt_correction_T_min 0.3546
_exptl_absorpt_correction_type multi-scan
_exptl_absorpt_process_details 'Bruker SADABS'
_exptl_crystal_colour colourless
_exptl_crystal_density_diffrn 1.671
_exptl_crystal_density_meas ?
_exptl_crystal_density_method 'not measured'
_exptl_crystal_description 'prism frag'
_exptl_crystal_F_000 1348
_exptl_crystal_size_max 0.42
_exptl_crystal_size_mid 0.29
_exptl_crystal_size_min 0.07
_refine_diff_density_max 1.490
_refine_diff_density_min -0.640
_refine_diff_density_rms 0.074
_refine_ls_extinction_method none
_refine_ls_goodness_of_fit_ref 1.036
_refine_ls_hydrogen_treatment constr
_refine_ls_matrix_type full
_refine_ls_number_parameters 671
_refine_ls_number_reflns 16572
_refine_ls_number_restraints 52
_refine_ls_restrained_S_all 1.035
_refine_ls_R_factor_all 0.0219
_refine_ls_R_factor_gt 0.0184
_refine_ls_shift/su_max 0.002
_refine_ls_shift/su_mean 0.000
_refine_ls_structure_factor_coef Fsqd
_refine_ls_weighting_details 'calc w=1/[\s^2^(Fo^2^)+(0.0172P)^2^+1.3301P] where P=(Fo^2^+2Fc^2^)/3'
_refine_ls_weighting_scheme calc
_refine_ls_wR_factor_gt 0.0421
_refine_ls_wR_factor_ref 0.0438
_reflns_number_gt 15421
_reflns_number_total 16572
_reflns_threshold_expression >2sigma(I)
_cod_data_source_file om700943w-file006.cif
_cod_data_source_block chr072806bi_0m
_cod_depositor_comments
;
The following automatic conversions were performed:

'_symmetry_cell_setting' value 'Triclinic' changed to 'triclinic'
according to /home/saulius/struct/CIF-dictionaries/cif_core.dic
dictionary named 'cif_core.dic' version 2.4.1 from 2010-06-29.

Automatic conversion script
Id: cif_fix_values 1715 2011-07-08 13:25:40Z adriana 

The following automatic conversions were performed:

'_exptl_crystal_density_meas' value 'not measured' was changed to '?'
- the value is perceived as not measured.

Automatic conversion script
Id: cif_fix_values 3008 2015-01-20 13:52:24Z robertas 
;
_cod_original_sg_symbol_H-M P-1
_cod_database_code 4070682

loop_
_symmetry_equiv_pos_as_xyz
'x, y, z'
'-x, -y, -z'

loop_
_atom_site_label
_atom_site_type_symbol
_atom_site_fract_x
_atom_site_fract_y
_atom_site_fract_z
_atom_site_U_iso_or_equiv
_atom_site_adp_type
_atom_site_occupancy
_atom_site_symmetry_multiplicity
_atom_site_calc_flag
_atom_site_refinement_flags
_atom_site_disorder_assembly
_atom_site_disorder_group
C1 C 0.91863(13) 0.93019(11) 0.11324(9) 0.0167(3) Uani 1 1 d D . .
H1 H 0.9094(10) 0.9546(9) 0.0564(6) 0.020 Uiso 1 1 d D . .
B2 B 0.97770(15) 1.00158(13) 0.15930(11) 0.0189(3) Uani 1 1 d D . .
B3 B 1.05027(15) 0.88080(13) 0.14203(11) 0.0171(3) Uani 1 1 d D . .
B4 B 0.95037(14) 0.80081(12) 0.15046(10) 0.0157(3) Uani 1 1 d D . .
B5 B 0.81641(15) 0.87208(13) 0.17296(11) 0.0171(3) Uani 1 1 d D . .
B6 B 0.83363(15) 0.99619(13) 0.17857(11) 0.0184(3) Uani 1 1 d D . .
B7 B 0.91457(15) 0.98258(13) 0.26042(11) 0.0193(3) Uani 1 1 d . . .
B8 B 1.04915(15) 0.91053(14) 0.23806(11) 0.0186(3) Uani 1 1 d . . .
B9 B 1.03176(14) 0.78582(13) 0.23225(10) 0.0164(3) Uani 1 1 d . . .
B10 B 0.88668(14) 0.78065(12) 0.25138(10) 0.0151(3) Uani 1 1 d . . .
B11 B 0.81419(14) 0.90204(13) 0.26909(11) 0.0169(3) Uani 1 1 d . . .
B12 B 0.94743(14) 0.84821(13) 0.30568(10) 0.0169(3) Uani 1 1 d . . .
Cl1 Cl 1.02246(4) 1.11451(3) 0.10212(3) 0.02771(8) Uani 1 1 d . . .
Cl2 Cl 1.16678(3) 0.87452(3) 0.06963(2) 0.02272(7) Uani 1 1 d . . .
Cl3 Cl 0.96644(4) 0.71321(3) 0.08758(2) 0.02257(7) Uani 1 1 d . . .
Cl4 Cl 0.70020(3) 0.85644(3) 0.13138(3) 0.02594(8) Uani 1 1 d . . .
Cl5 Cl 0.73130(4) 1.10308(3) 0.14249(3) 0.02676(8) Uani 1 1 d . . .
Cl6 Cl 0.89517(4) 1.07811(3) 0.31688(3) 0.02997(9) Uani 1 1 d . . .
Cl7 Cl 1.17009(3) 0.93042(4) 0.27236(3) 0.02816(9) Uani 1 1 d . . .
Cl8 Cl 1.13582(3) 0.67644(3) 0.25794(3) 0.02392(8) Uani 1 1 d . . .
Cl9 Cl 0.83758(3) 0.66500(3) 0.29640(2) 0.02025(7) Uani 1 1 d . . .
Cl10 Cl 0.69080(3) 0.91605(3) 0.33477(3) 0.02334(8) Uani 1 1 d . . .
Cl11 Cl 0.96248(4) 0.80148(3) 0.41136(2) 0.02576(8) Uani 1 1 d . . .
Ir1 Ir 0.453587(4) 0.353269(4) 0.259747(3) 0.01260(2) Uani 1 1 d D . .
Cl1# Cl 0.37165(5) 0.47927(4) 0.15462(4) 0.02041(16) Uani 0.855(2) 1 d PDU A 1
C1# C 0.5410(2) 0.2428(2) 0.32272(14) 0.0177(4) Uani 0.855(2) 1 d PDU A 1
O1# O 0.59721(13) 0.17573(12) 0.35860(13) 0.0261(3) Uani 0.855(2) 1 d PDU A 1
Cl1D Cl 0.5751(3) 0.2074(2) 0.3181(2) 0.0185(9) Uani 0.145(2) 1 d PDU A 2
C1D C 0.3689(9) 0.4616(6) 0.1934(7) 0.014(2) Uani 0.145(2) 1 d PDU A 2
O1D O 0.3169(7) 0.5260(6) 0.1518(5) 0.0232(19) Uani 0.145(2) 1 d PDU A 2
P1' P 0.58378(3) 0.45671(3) 0.26507(2) 0.01486(7) Uani 1 1 d . A .
C1' C 0.36290(12) 0.38086(11) 0.36362(9) 0.0154(3) Uani 1 1 d . A .
C2' C 0.34382(13) 0.30405(12) 0.43162(10) 0.0191(3) Uani 1 1 d . . .
H2' H 0.3798 0.2354 0.4336 0.023 Uiso 1 1 calc R A .
C3' C 0.27182(15) 0.32875(13) 0.49648(10) 0.0244(3) Uani 1 1 d . A .
H3' H 0.2586 0.2766 0.5430 0.029 Uiso 1 1 calc R . .
C4' C 0.21905(16) 0.42858(14) 0.49411(10) 0.0269(4) Uani 1 1 d . . .
H4' H 0.1690 0.4446 0.5384 0.032 Uiso 1 1 calc R A .
C5' C 0.23954(15) 0.50478(13) 0.42704(10) 0.0225(3) Uani 1 1 d . A .
H5' H 0.2037 0.5734 0.4256 0.027 Uiso 1 1 calc R . .
C6' C 0.31203(13) 0.48219(12) 0.36163(9) 0.0168(3) Uani 1 1 d . . .
H6' H 0.3268 0.5350 0.3161 0.020 Uiso 1 1 calc R A .
C7' C 0.53445(13) 0.58712(11) 0.27504(9) 0.0170(3) Uani 1 1 d . . .
C8' C 0.46542(14) 0.65486(12) 0.21899(11) 0.0224(3) Uani 1 1 d . A .
H8' H 0.4444 0.6322 0.1760 0.027 Uiso 1 1 calc R . .
C9' C 0.42739(15) 0.75504(13) 0.22581(11) 0.0251(3) Uani 1 1 d . . .
H9' H 0.3792 0.8005 0.1883 0.030 Uiso 1 1 calc R A .
C10' C 0.45972(16) 0.78851(13) 0.28724(12) 0.0277(4) Uani 1 1 d . A .
H10' H 0.4345 0.8573 0.2914 0.033 Uiso 1 1 calc R . .
C11' C 0.52841(16) 0.72273(14) 0.34252(12) 0.0287(4) Uani 1 1 d . . .
H11' H 0.5502 0.7465 0.3846 0.034 Uiso 1 1 calc R A .
C12' C 0.56608(14) 0.62178(13) 0.33705(11) 0.0217(3) Uani 1 1 d . A .
H12' H 0.6132 0.5766 0.3754 0.026 Uiso 1 1 calc R . .
C13' C 0.66900(13) 0.46412(12) 0.16940(9) 0.0177(3) Uani 1 1 d . . .
C14' C 0.70517(14) 0.37439(13) 0.14104(10) 0.0223(3) Uani 1 1 d . A .
H14' H 0.6897 0.3112 0.1737 0.027 Uiso 1 1 calc R . .
C15' C 0.76357(15) 0.37773(15) 0.06537(11) 0.0275(4) Uani 1 1 d . . .
H15' H 0.7883 0.3168 0.0463 0.033 Uiso 1 1 calc R A .
C16' C 0.78590(15) 0.47014(16) 0.01736(11) 0.0284(4) Uani 1 1 d . A .
H16' H 0.8244 0.4726 -0.0350 0.034 Uiso 1 1 calc R . .
C17' C 0.75199(16) 0.55878(15) 0.04584(11) 0.0292(4) Uani 1 1 d . . .
H17' H 0.7687 0.6216 0.0133 0.035 Uiso 1 1 calc R A .
C18' C 0.69373(14) 0.55627(13) 0.12164(11) 0.0233(3) Uani 1 1 d . A .
H18' H 0.6708 0.6172 0.1409 0.028 Uiso 1 1 calc R . .
P2' P 0.33321(3) 0.24923(3) 0.23865(3) 0.01641(7) Uani 1 1 d . A .
C19' C 0.67141(13) 0.39449(11) 0.34672(10) 0.0182(3) Uani 1 1 d . . .
C20' C 0.62188(15) 0.37274(14) 0.42597(11) 0.0246(3) Uani 1 1 d . A .
H20' H 0.5448 0.3965 0.4368 0.030 Uiso 1 1 calc R . .
C21' C 0.68505(17) 0.31652(15) 0.48893(12) 0.0313(4) Uani 1 1 d . . .
H21' H 0.6513 0.3024 0.5429 0.038 Uiso 1 1 calc R A .
C22' C 0.79674(18) 0.28101(15) 0.47332(13) 0.0347(4) Uani 1 1 d . A .
H22' H 0.8395 0.2412 0.5163 0.042 Uiso 1 1 calc R . .
C23' C 0.84613(17) 0.30322(17) 0.39567(14) 0.0375(5) Uani 1 1 d . . .
H23' H 0.9234 0.2796 0.3854 0.045 Uiso 1 1 calc R A .
C24' C 0.78415(15) 0.36003(15) 0.33159(12) 0.0278(4) Uani 1 1 d . A .
H24' H 0.8189 0.3750 0.2780 0.033 Uiso 1 1 calc R . .
C25' C 0.19650(13) 0.31889(12) 0.21359(11) 0.0199(3) Uani 1 1 d . . .
C26' C 0.14686(14) 0.30463(13) 0.14983(11) 0.0228(3) Uani 1 1 d . A .
H26' H 0.1835 0.2551 0.1204 0.027 Uiso 1 1 calc R . .
C27' C 0.04433(15) 0.36243(15) 0.12917(12) 0.0293(4) Uani 1 1 d . . .
H27' H 0.0107 0.3523 0.0858 0.035 Uiso 1 1 calc R A .
C28' C -0.00860(15) 0.43446(14) 0.17155(14) 0.0316(4) Uani 1 1 d . A .
H28' H -0.0781 0.4751 0.1566 0.038 Uiso 1 1 calc R . .
C29' C 0.03887(16) 0.44804(15) 0.23588(16) 0.0395(5) Uani 1 1 d . . .
H29' H 0.0013 0.4972 0.2654 0.047 Uiso 1 1 calc R A .
C30' C 0.14082(15) 0.39040(15) 0.25742(15) 0.0356(5) Uani 1 1 d . A .
H30' H 0.1728 0.3995 0.3020 0.043 Uiso 1 1 calc R . .
C31' C 0.39283(14) 0.19819(12) 0.15133(10) 0.0212(3) Uani 1 1 d . . .
C32' C 0.35817(17) 0.11378(14) 0.13722(12) 0.0299(4) Uani 1 1 d . A .
H32' H 0.3103 0.0775 0.1767 0.036 Uiso 1 1 calc R . .
C33' C 0.3949(2) 0.08401(17) 0.06463(14) 0.0410(5) Uani 1 1 d . . .
H33' H 0.3700 0.0283 0.0538 0.049 Uiso 1 1 calc R A .
C34' C 0.46682(18) 0.13434(18) 0.00825(13) 0.0394(5) Uani 1 1 d . A .
H34' H 0.4915 0.1128 -0.0409 0.047 Uiso 1 1 calc R . .
C35' C 0.50323(17) 0.21574(17) 0.02268(12) 0.0349(4) Uani 1 1 d . . .
H35' H 0.5539 0.2494 -0.0160 0.042 Uiso 1 1 calc R A .
C36' C 0.46558(15) 0.24864(15) 0.09411(11) 0.0267(4) Uani 1 1 d . A .
H36' H 0.4896 0.3055 0.1037 0.032 Uiso 1 1 calc R . .
C37' C 0.31287(13) 0.14106(12) 0.32149(10) 0.0198(3) Uani 1 1 d . . .
C38' C 0.21237(15) 0.13957(14) 0.36920(12) 0.0276(4) Uani 1 1 d . A .
H38' H 0.1504 0.1924 0.3550 0.033 Uiso 1 1 calc R . .
C39' C 0.20232(18) 0.06134(15) 0.43739(13) 0.0344(4) Uani 1 1 d . . .
H39' H 0.1334 0.0605 0.4695 0.041 Uiso 1 1 calc R A .
C40' C 0.29209(19) -0.01532(15) 0.45879(12) 0.0341(4) Uani 1 1 d . A .
H40' H 0.2855 -0.0678 0.5064 0.041 Uiso 1 1 calc R . .
C41' C 0.39166(18) -0.01567(14) 0.41089(12) 0.0310(4) Uani 1 1 d . . .
H41' H 0.4529 -0.0693 0.4252 0.037 Uiso 1 1 calc R A .
C42' C 0.40267(14) 0.06176(12) 0.34215(11) 0.0235(3) Uani 1 1 d . A .
H42' H 0.4711 0.0609 0.3092 0.028 Uiso 1 1 calc R . .

loop_
_atom_site_aniso_label
_atom_site_aniso_U_11
_atom_site_aniso_U_22
_atom_site_aniso_U_33
_atom_site_aniso_U_23
_atom_site_aniso_U_13
_atom_site_aniso_U_12
C1 0.0194(7) 0.0144(6) 0.0158(7) -0.0012(5) -0.0038(5) -0.0034(5)
B2 0.0209(8) 0.0137(7) 0.0223(8) -0.0029(6) -0.0026(6) -0.0042(6)
B3 0.0172(8) 0.0164(7) 0.0171(7) -0.0026(6) -0.0012(6) -0.0032(6)
B4 0.0169(7) 0.0136(7) 0.0158(7) -0.0018(6) -0.0021(6) -0.0022(6)
B5 0.0171(8) 0.0164(7) 0.0174(8) -0.0016(6) -0.0054(6) -0.0021(6)
B6 0.0195(8) 0.0127(7) 0.0214(8) -0.0024(6) -0.0037(6) 0.0002(6)
B7 0.0193(8) 0.0176(8) 0.0227(8) -0.0081(6) -0.0019(6) -0.0029(6)
B8 0.0159(8) 0.0214(8) 0.0198(8) -0.0055(6) -0.0039(6) -0.0037(6)
B9 0.0140(7) 0.0168(7) 0.0168(7) -0.0018(6) -0.0023(6) -0.0013(6)
B10 0.0145(7) 0.0140(7) 0.0152(7) -0.0009(6) -0.0021(6) -0.0017(5)
B11 0.0146(7) 0.0160(7) 0.0182(8) -0.0034(6) -0.0011(6) 0.0003(6)
B12 0.0149(7) 0.0193(7) 0.0160(7) -0.0036(6) -0.0034(6) -0.0013(6)
Cl1 0.0333(2) 0.01666(16) 0.0330(2) -0.00146(15) -0.00099(17) -0.01052(15)
Cl2 0.02011(17) 0.02364(17) 0.02135(17) -0.00219(14) 0.00345(14) -0.00420(13)
Cl3 0.0323(2) 0.01704(16) 0.01962(17) -0.00659(13) -0.00037(15) -0.00573(14)
Cl4 0.02115(18) 0.0293(2) 0.0295(2) -0.00403(16) -0.01229(15) -0.00618(15)
Cl5 0.0256(2) 0.01688(17) 0.0321(2) -0.00079(15) -0.00662(16) 0.00542(14)
Cl6 0.0340(2) 0.0264(2) 0.0355(2) -0.01893(17) -0.00082(18) -0.00590(16)
Cl7 0.01958(18) 0.0368(2) 0.0333(2) -0.01154(18) -0.00711(16) -0.00922(16)
Cl8 0.01749(17) 0.02084(17) 0.02701(19) 0.00043(14) -0.00383(14) 0.00471(13)
Cl9 0.02085(17) 0.01531(15) 0.02149(17) -0.00063(13) 0.00262(13) -0.00364(12)
Cl10 0.01706(17) 0.02269(17) 0.02699(19) -0.00580(15) 0.00262(14) 0.00080(13)
Cl11 0.02383(19) 0.0370(2) 0.01521(16) -0.00418(15) -0.00517(14) -0.00276(16)
Ir1 0.01060(3) 0.01344(3) 0.01442(3) -0.00424(2) -0.00264(2) -0.00140(2)
Cl1# 0.0213(3) 0.0203(3) 0.0192(3) -0.0005(2) -0.0096(2) -0.00266(19)
C1# 0.0145(11) 0.0181(11) 0.0233(10) -0.0085(9) -0.0011(8) -0.0053(8)
O1# 0.0233(8) 0.0187(7) 0.0357(10) -0.0044(7) -0.0117(7) 0.0013(6)
Cl1D 0.0157(16) 0.0156(18) 0.0245(17) -0.0056(14) -0.0050(13) -0.0003(12)
C1D 0.017(5) 0.011(5) 0.014(5) -0.001(4) -0.009(4) -0.003(3)
O1D 0.023(5) 0.022(4) 0.022(4) 0.002(3) -0.018(3) 0.003(4)
P1' 0.01274(16) 0.01575(16) 0.01702(17) -0.00419(13) -0.00229(13) -0.00348(13)
C1' 0.0130(6) 0.0196(7) 0.0144(6) -0.0043(5) -0.0022(5) -0.0037(5)
C2' 0.0199(7) 0.0188(7) 0.0185(7) -0.0034(6) -0.0032(6) -0.0033(5)
C3' 0.0286(9) 0.0269(8) 0.0148(7) -0.0005(6) 0.0001(6) -0.0050(6)
C4' 0.0303(9) 0.0316(9) 0.0150(7) -0.0056(6) 0.0026(6) 0.0005(7)
C5' 0.0243(8) 0.0234(8) 0.0188(7) -0.0069(6) -0.0030(6) 0.0011(6)
C6' 0.0160(7) 0.0184(7) 0.0151(6) -0.0020(5) -0.0034(5) -0.0019(5)
C7' 0.0151(7) 0.0162(6) 0.0207(7) -0.0052(5) 0.0008(5) -0.0056(5)
C8' 0.0231(8) 0.0192(7) 0.0260(8) -0.0057(6) -0.0053(6) -0.0036(6)
C9' 0.0218(8) 0.0187(7) 0.0328(9) -0.0031(6) -0.0039(7) -0.0019(6)
C10' 0.0252(8) 0.0201(8) 0.0391(10) -0.0109(7) 0.0010(7) -0.0043(6)
C11' 0.0301(9) 0.0246(8) 0.0363(10) -0.0156(7) -0.0062(7) -0.0037(7)
C12' 0.0199(7) 0.0219(7) 0.0256(8) -0.0078(6) -0.0049(6) -0.0044(6)
C13' 0.0133(6) 0.0222(7) 0.0187(7) -0.0055(6) -0.0014(5) -0.0045(5)
C14' 0.0184(7) 0.0250(8) 0.0255(8) -0.0092(6) 0.0022(6) -0.0069(6)
C15' 0.0218(8) 0.0372(10) 0.0281(9) -0.0170(8) 0.0012(7) -0.0062(7)
C16' 0.0198(8) 0.0444(11) 0.0200(8) -0.0072(7) 0.0002(6) -0.0048(7)
C17' 0.0249(9) 0.0314(9) 0.0247(8) 0.0023(7) 0.0016(7) -0.0037(7)
C18' 0.0196(7) 0.0218(7) 0.0257(8) -0.0031(6) 0.0009(6) -0.0025(6)
P2' 0.01262(17) 0.01561(17) 0.02357(19) -0.00917(14) -0.00443(14) -0.00082(13)
C19' 0.0175(7) 0.0169(7) 0.0224(7) -0.0053(6) -0.0065(6) -0.0041(5)
C20' 0.0225(8) 0.0298(8) 0.0235(8) -0.0040(7) -0.0066(6) -0.0090(6)
C21' 0.0364(10) 0.0354(10) 0.0254(9) -0.0017(7) -0.0135(8) -0.0132(8)
C22' 0.0365(11) 0.0320(9) 0.0381(11) -0.0056(8) -0.0253(9) -0.0005(8)
C23' 0.0247(9) 0.0429(11) 0.0462(12) -0.0170(9) -0.0169(8) 0.0079(8)
C24' 0.0187(8) 0.0346(9) 0.0314(9) -0.0118(7) -0.0078(7) 0.0009(7)
C25' 0.0125(7) 0.0160(7) 0.0331(9) -0.0074(6) -0.0057(6) -0.0021(5)
C26' 0.0176(7) 0.0244(8) 0.0250(8) -0.0023(6) -0.0047(6) -0.0033(6)
C27' 0.0187(8) 0.0352(9) 0.0298(9) 0.0014(7) -0.0069(7) -0.0035(7)
C28' 0.0143(8) 0.0217(8) 0.0529(12) 0.0027(8) -0.0051(7) -0.0026(6)
C29' 0.0173(8) 0.0269(9) 0.0815(17) -0.0293(10) -0.0076(9) 0.0024(7)
C30' 0.0163(8) 0.0353(10) 0.0662(14) -0.0333(10) -0.0110(8) 0.0016(7)
C31' 0.0185(7) 0.0220(7) 0.0250(8) -0.0112(6) -0.0089(6) 0.0035(6)
C32' 0.0338(10) 0.0245(8) 0.0361(10) -0.0153(7) -0.0121(8) 0.0001(7)
C33' 0.0454(12) 0.0386(11) 0.0472(12) -0.0286(10) -0.0197(10) 0.0064(9)
C34' 0.0339(11) 0.0545(13) 0.0327(10) -0.0268(10) -0.0151(8) 0.0135(9)
C35' 0.0238(9) 0.0518(12) 0.0269(9) -0.0139(9) -0.0062(7) 0.0064(8)
C36' 0.0187(8) 0.0343(9) 0.0284(9) -0.0129(7) -0.0052(6) 0.0012(6)
C37' 0.0194(7) 0.0162(7) 0.0271(8) -0.0097(6) -0.0035(6) -0.0040(5)
C38' 0.0231(8) 0.0234(8) 0.0385(10) -0.0128(7) 0.0020(7) -0.0054(6)
C39' 0.0369(11) 0.0299(9) 0.0379(11) -0.0133(8) 0.0104(8) -0.0113(8)
C40' 0.0493(12) 0.0244(9) 0.0291(9) -0.0066(7) 0.0014(8) -0.0105(8)
C41' 0.0374(10) 0.0206(8) 0.0338(10) -0.0053(7) -0.0056(8) -0.0025(7)
C42' 0.0213(8) 0.0199(7) 0.0305(9) -0.0090(6) -0.0020(6) -0.0029(6)

loop_
_atom_type_symbol
_atom_type_description
_atom_type_scat_dispersion_real
_atom_type_scat_dispersion_imag
_atom_type_scat_source
C C 0.0033 0.0016 'International Tables Vol C Tables 4.2.6.8 and 6.1.1.4'
H H 0.0000 0.0000 'International Tables Vol C Tables 4.2.6.8 and 6.1.1.4'
B B 0.0013 0.0007 'International Tables Vol C Tables 4.2.6.8 and 6.1.1.4'
O O 0.0106 0.0060 'International Tables Vol C Tables 4.2.6.8 and 6.1.1.4'
P P 0.1023 0.0942 'International Tables Vol C Tables 4.2.6.8 and 6.1.1.4'
Cl Cl 0.1484 0.1585 'International Tables Vol C Tables 4.2.6.8 and 6.1.1.4'
Ir Ir -1.4442 7.9887 'International Tables Vol C Tables 4.2.6.8 and 6.1.1.4'

loop_
_geom_angle_atom_site_label_1
_geom_angle_atom_site_label_2
_geom_angle_atom_site_label_3
_geom_angle
B4 C1 B3 63.01(10)
B4 C1 B5 62.70(10)
B3 C1 B5 114.90(12)
B4 C1 B6 114.73(12)
B3 C1 B6 114.43(12)
B5 C1 B6 62.85(10)
B4 C1 B2 114.95(12)
B3 C1 B2 62.71(10)
B5 C1 B2 114.71(12)
B6 C1 B2 62.39(10)
B4 C1 H1 117.8(7)
B3 C1 H1 118.1(7)
B5 C1 H1 117.3(7)
B6 C1 H1 117.4(7)
B2 C1 H1 117.8(7)
C1 B2 Cl1 120.50(12)
C1 B2 B7 104.91(12)
Cl1 B2 B7 125.93(12)
C1 B2 B8 104.64(12)
Cl1 B2 B8 125.14(12)
B7 B2 B8 60.60(10)
C1 B2 B6 58.77(10)
Cl1 B2 B6 120.71(11)
B7 B2 B6 59.95(10)
B8 B2 B6 108.30(12)
C1 B2 B3 58.46(9)
Cl1 B2 B3 119.26(12)
B7 B2 B3 108.48(12)
B8 B2 B3 59.97(10)
B6 B2 B3 107.95(12)
C1 B3 Cl2 121.50(11)
C1 B3 B9 104.41(12)
Cl2 B3 B9 125.04(11)
C1 B3 B8 104.81(12)
Cl2 B3 B8 124.66(12)
B9 B3 B8 60.81(10)
C1 B3 B2 58.83(10)
Cl2 B3 B2 120.18(11)
B9 B3 B2 108.31(12)
B8 B3 B2 59.83(10)
C1 B3 B4 58.45(9)
Cl2 B3 B4 120.45(11)
B9 B3 B4 59.72(10)
B8 B3 B4 108.47(12)
B2 B3 B4 108.01(12)
C1 B4 Cl3 122.14(11)
C1 B4 B10 104.61(11)
Cl3 B4 B10 124.19(11)
C1 B4 B9 104.50(11)
Cl3 B4 B9 124.69(11)
B10 B4 B9 60.67(10)
C1 B4 B5 58.77(9)
Cl3 B4 B5 120.16(11)
B10 B4 B5 59.75(9)
B9 B4 B5 108.28(12)
C1 B4 B3 58.54(9)
Cl3 B4 B3 120.96(11)
B10 B4 B3 108.25(12)
B9 B4 B3 59.75(10)
B5 B4 B3 108.00(11)
C1 B5 Cl4 121.44(11)
C1 B5 B10 104.51(12)
Cl4 B5 B10 124.78(11)
C1 B5 B11 104.44(12)
Cl4 B5 B11 125.32(12)
B10 B5 B11 60.69(9)
C1 B5 B4 58.53(9)
Cl4 B5 B4 119.92(11)
B10 B5 B4 59.86(9)
B11 B5 B4 108.30(12)
C1 B5 B6 58.65(10)
Cl4 B5 B6 120.83(11)
B10 B5 B6 108.09(12)
B11 B5 B6 59.56(10)
B4 B5 B6 107.85(12)
C1 B6 Cl5 121.27(12)
C1 B6 B11 104.69(11)
Cl5 B6 B11 124.12(12)
C1 B6 B7 104.88(12)
Cl5 B6 B7 125.55(11)
B11 B6 B7 60.89(10)
C1 B6 B2 58.84(10)
Cl5 B6 B2 121.32(11)
B11 B6 B2 108.52(12)
B7 B6 B2 59.84(10)
C1 B6 B5 58.51(9)
Cl5 B6 B5 118.91(12)
B11 B6 B5 60.01(10)
B7 B6 B5 108.78(12)
B2 B6 B5 108.20(12)
Cl6 B7 B2 121.54(12)
Cl6 B7 B6 121.46(12)
B2 B7 B6 60.21(10)
Cl6 B7 B8 122.06(12)
B2 B7 B8 59.85(10)
B6 B7 B8 107.90(12)
Cl6 B7 B12 123.01(12)
B2 B7 B12 107.28(12)
B6 B7 B12 106.85(12)
B8 B7 B12 59.93(10)
Cl6 B7 B11 121.92(12)
B2 B7 B11 107.73(12)
B6 B7 B11 59.51(10)
B8 B7 B11 107.84(12)
B12 B7 B11 59.50(10)
Cl7 B8 B2 122.00(12)
Cl7 B8 B3 122.14(12)
B2 B8 B3 60.21(10)
Cl7 B8 B7 121.51(11)
B2 B8 B7 59.55(10)
B3 B8 B7 107.84(12)
Cl7 B8 B12 122.24(12)
B2 B8 B12 107.22(12)
B3 B8 B12 107.03(12)
B7 B8 B12 60.15(10)
Cl7 B8 B9 122.12(11)
B2 B8 B9 107.52(12)
B3 B8 B9 59.42(10)
B7 B8 B9 107.97(12)
B12 B8 B9 59.66(10)
Cl8 B9 B4 120.65(11)
Cl8 B9 B3 120.60(11)
B4 B9 B3 60.53(10)
Cl8 B9 B12 123.41(11)
B4 B9 B12 107.56(12)
B3 B9 B12 107.55(12)
Cl8 B9 B10 122.23(11)
B4 B9 B10 59.62(9)
B3 B9 B10 108.04(12)
B12 B9 B10 59.94(10)
Cl8 B9 B8 121.90(11)
B4 B9 B8 108.29(12)
B3 B9 B8 59.77(10)
B12 B9 B8 59.96(10)
B10 B9 B8 108.16(11)
B5 B10 B4 60.39(10)
B5 B10 Cl9 120.03(11)
B4 B10 Cl9 120.10(11)
B5 B10 B12 107.65(12)
B4 B10 B12 107.58(12)
Cl9 B10 B12 124.08(11)
B5 B10 B9 108.02(12)
B4 B10 B9 59.71(10)
Cl9 B10 B9 122.43(11)
B12 B10 B9 59.89(10)
B5 B10 B11 59.97(10)
B4 B10 B11 108.15(11)
Cl9 B10 B11 122.36(11)
B12 B10 B11 59.72(10)
B9 B10 B11 107.83(12)
Cl10 B11 B6 120.81(11)
Cl10 B11 B5 122.01(12)
B6 B11 B5 60.43(10)
Cl10 B11 B12 122.67(11)
B6 B11 B12 107.46(12)
B5 B11 B12 107.31(11)
Cl10 B11 B10 123.04(11)
B6 B11 B10 107.71(12)
B5 B11 B10 59.34(9)
B12 B11 B10 59.93(9)
Cl10 B11 B7 120.77(11)
B6 B11 B7 59.59(10)
B5 B11 B7 108.08(12)
B12 B11 B7 60.19(10)
B10 B11 B7 108.20(12)
Cl11 B12 B11 121.14(11)
Cl11 B12 B9 121.29(11)
B11 B12 B9 108.55(12)
Cl11 B12 B10 120.72(11)
B11 B12 B10 60.35(9)
B9 B12 B10 60.16(10)
Cl11 B12 B8 121.89(11)
B11 B12 B8 108.49(12)
B9 B12 B8 60.38(10)
B10 B12 B8 108.67(12)
Cl11 B12 B7 121.95(11)
B11 B12 B7 60.32(10)
B9 B12 B7 108.37(12)
B10 B12 B7 108.64(12)
B8 B12 B7 59.93(10)
C1D Ir1 C1# 177.8(4)
C1D Ir1 C1' 93.5(4)
C1# Ir1 C1' 88.66(9)
C1D Ir1 Cl1D 168.2(4)
C1# Ir1 Cl1D 9.63(12)
C1' Ir1 Cl1D 98.10(10)
C1D Ir1 Cl1# 11.7(4)
C1# Ir1 Cl1# 166.09(8)
C1' Ir1 Cl1# 105.24(4)
Cl1D Ir1 Cl1# 156.55(10)
C1D Ir1 P2' 87.0(3)
C1# Ir1 P2' 92.45(7)
C1' Ir1 P2' 93.08(4)
Cl1D Ir1 P2' 90.02(8)
Cl1# Ir1 P2' 86.566(18)
C1D Ir1 P1' 91.4(3)
C1# Ir1 P1' 88.95(7)
C1' Ir1 P1' 93.56(4)
Cl1D Ir1 P1' 90.28(8)
Cl1# Ir1 P1' 90.486(18)
P2' Ir1 P1' 173.246(13)
O1# C1# Ir1 177.4(2)
O1D C1D Ir1 178.1(10)
C19' P1' C7' 106.69(7)
C19' P1' C13' 108.57(7)
C7' P1' C13' 106.26(7)
C19' P1' Ir1 110.09(5)
C7' P1' Ir1 119.70(5)
C13' P1' Ir1 105.08(5)
C2' C1' C6' 120.19(14)
C2' C1' Ir1 123.36(11)
C6' C1' Ir1 116.27(11)
C3' C2' C1' 119.41(15)
C3' C2' H2' 120.3
C1' C2' H2' 120.3
C4' C3' C2' 120.70(15)
C4' C3' H3' 119.6
C2' C3' H3' 119.6
C5' C4' C3' 119.68(15)
C5' C4' H4' 120.2
C3' C4' H4' 120.2
C4' C5' C6' 120.72(15)
C4' C5' H5' 119.6
C6' C5' H5' 119.6
C5' C6' C1' 119.26(14)
C5' C6' H6' 120.4
C1' C6' H6' 120.4
C12' C7' C8' 119.28(14)
C12' C7' P1' 120.95(12)
C8' C7' P1' 119.76(12)
C9' C8' C7' 120.31(16)
C9' C8' H8' 119.8
C7' C8' H8' 119.8
C10' C9' C8' 119.83(16)
C10' C9' H9' 120.1
C8' C9' H9' 120.1
C11' C10' C9' 120.43(16)
C11' C10' H10' 119.8
C9' C10' H10' 119.8
C10' C11' C12' 120.38(17)
C10' C11' H11' 119.8
C12' C11' H11' 119.8
C11' C12' C7' 119.76(16)
C11' C12' H12' 120.1
C7' C12' H12' 120.1
C18' C13' C14' 119.57(15)
C18' C13' P1' 122.29(12)
C14' C13' P1' 118.02(12)
C15' C14' C13' 120.08(16)
C15' C14' H14' 120.0
C13' C14' H14' 120.0
C14' C15' C16' 120.06(17)
C14' C15' H15' 120.0
C16' C15' H15' 120.0
C17' C16' C15' 120.02(16)
C17' C16' H16' 120.0
C15' C16' H16' 120.0
C16' C17' C18' 120.40(17)
C16' C17' H17' 119.8
C18' C17' H17' 119.8
C17' C18' C13' 119.85(16)
C17' C18' H18' 120.1
C13' C18' H18' 120.1
C31' P2' C25' 105.35(8)
C31' P2' C37' 106.76(8)
C25' P2' C37' 106.61(8)
C31' P2' Ir1 107.57(6)
C25' P2' Ir1 113.88(5)
C37' P2' Ir1 115.96(5)
C24' C19' C20' 119.52(16)
C24' C19' P1' 121.58(13)
C20' C19' P1' 118.63(13)
C21' C20' C19' 120.10(17)
C21' C20' H20' 120.0
C19' C20' H20' 120.0
C22' C21' C20' 120.13(19)
C22' C21' H21' 119.9
C20' C21' H21' 119.9
C23' C22' C21' 120.00(18)
C23' C22' H22' 120.0
C21' C22' H22' 120.0
C22' C23' C24' 120.73(19)
C22' C23' H23' 119.6
C24' C23' H23' 119.6
C19' C24' C23' 119.51(18)
C19' C24' H24' 120.2
C23' C24' H24' 120.2
C26' C25' C30' 119.23(15)
C26' C25' P2' 121.31(12)
C30' C25' P2' 119.44(13)
C27' C26' C25' 120.33(17)
C27' C26' H26' 119.8
C25' C26' H26' 119.8
C28' C27' C26' 119.93(18)
C28' C27' H27' 120.0
C26' C27' H27' 120.0
C27' C28' C29' 120.28(17)
C27' C28' H28' 119.9
C29' C28' H28' 119.9
C28' C29' C30' 120.33(18)
C28' C29' H29' 119.8
C30' C29' H29' 119.8
C29' C30' C25' 119.87(19)
C29' C30' H30' 120.1
C25' C30' H30' 120.1
C36' C31' C32' 119.89(16)
C36' C31' P2' 119.58(13)
C32' C31' P2' 120.26(15)
C33' C32' C31' 119.0(2)
C33' C32' H32' 120.5
C31' C32' H32' 120.5
C34' C33' C32' 120.8(2)
C34' C33' H33' 119.6
C32' C33' H33' 119.6
C33' C34' C35' 120.44(18)
C33' C34' H34' 119.8
C35' C34' H34' 119.8
C34' C35' C36' 119.9(2)
C34' C35' H35' 120.0
C36' C35' H35' 120.0
C31' C36' C35' 119.94(18)
C31' C36' H36' 120.0
C35' C36' H36' 120.0
C38' C37' C42' 119.26(16)
C38' C37' P2' 121.30(13)
C42' C37' P2' 119.21(13)
C39' C38' C37' 120.30(17)
C39' C38' H38' 119.8
C37' C38' H38' 119.8
C40' C39' C38' 120.21(19)
C40' C39' H39' 119.9
C38' C39' H39' 119.9
C39' C40' C41' 119.94(19)
C39' C40' H40' 120.0
C41' C40' H40' 120.0
C40' C41' C42' 120.44(18)
C40' C41' H41' 119.8
C42' C41' H41' 119.8
C41' C42' C37' 119.81(17)
C41' C42' H42' 120.1
C37' C42' H42' 120.1

loop_
_geom_bond_atom_site_label_1
_geom_bond_atom_site_label_2
_geom_bond_distance
C1 B4 1.713(2)
C1 B3 1.715(2)
C1 B5 1.718(2)
C1 B6 1.720(2)
C1 B2 1.722(2)
C1 H1 0.959(9)
B2 Cl1 1.7705(18)
B2 B7 1.776(3)
B2 B8 1.781(3)
B2 B6 1.783(3)
B2 B3 1.788(2)
B3 Cl2 1.7696(18)
B3 B9 1.777(2)
B3 B8 1.784(3)
B3 B4 1.791(2)
B4 Cl3 1.7697(17)
B4 B10 1.775(2)
B4 B9 1.777(2)
B4 B5 1.785(2)
B5 Cl4 1.7617(18)
B5 B10 1.773(2)
B5 B11 1.785(3)
B5 B6 1.792(2)
B6 Cl5 1.7661(17)
B6 B11 1.777(2)
B6 B7 1.778(3)
B7 Cl6 1.7752(18)
B7 B8 1.795(3)
B7 B12 1.799(3)
B7 B11 1.801(3)
B8 Cl7 1.7746(18)
B8 B12 1.795(3)
B8 B9 1.802(3)
B9 Cl8 1.7666(17)
B9 B12 1.789(2)
B9 B10 1.794(2)
B10 Cl9 1.7789(17)
B10 B12 1.790(2)
B10 B11 1.798(2)
B11 Cl10 1.7735(18)
B11 B12 1.786(2)
B12 Cl11 1.7791(18)
Ir1 C1D 1.850(5)
Ir1 C1# 1.855(3)
Ir1 C1' 2.0408(15)
Ir1 Cl1D 2.327(3)
Ir1 Cl1# 2.3353(6)
Ir1 P2' 2.3884(4)
Ir1 P1' 2.3886(4)
C1# O1# 1.128(3)
C1D O1D 1.129(5)
P1' C19' 1.8097(16)
P1' C7' 1.8121(15)
P1' C13' 1.8126(16)
C1' C2' 1.393(2)
C1' C6' 1.397(2)
C2' C3' 1.389(2)
C2' H2' 0.9500
C3' C4' 1.384(2)
C3' H3' 0.9500
C4' C5' 1.382(2)
C4' H4' 0.9500
C5' C6' 1.390(2)
C5' H5' 0.9500
C6' H6' 0.9500
C7' C12' 1.395(2)
C7' C8' 1.398(2)
C8' C9' 1.388(2)
C8' H8' 0.9500
C9' C10' 1.380(3)
C9' H9' 0.9500
C10' C11' 1.378(3)
C10' H10' 0.9500
C11' C12' 1.391(2)
C11' H11' 0.9500
C12' H12' 0.9500
C13' C18' 1.395(2)
C13' C14' 1.402(2)
C14' C15' 1.387(2)
C14' H14' 0.9500
C15' C16' 1.390(3)
C15' H15' 0.9500
C16' C17' 1.387(3)
C16' H16' 0.9500
C17' C18' 1.390(2)
C17' H17' 0.9500
C18' H18' 0.9500
P2' C31' 1.8072(17)
P2' C25' 1.8085(16)
P2' C37' 1.8139(17)
C19' C24' 1.386(2)
C19' C20' 1.395(2)
C20' C21' 1.387(2)
C20' H20' 0.9500
C21' C22' 1.379(3)
C21' H21' 0.9500
C22' C23' 1.372(3)
C22' H22' 0.9500
C23' C24' 1.394(3)
C23' H23' 0.9500
C24' H24' 0.9500
C25' C26' 1.393(2)
C25' C30' 1.394(2)
C26' C27' 1.386(2)
C26' H26' 0.9500
C27' C28' 1.375(3)
C27' H27' 0.9500
C28' C29' 1.382(3)
C28' H28' 0.9500
C29' C30' 1.383(3)
C29' H29' 0.9500
C30' H30' 0.9500
C31' C36' 1.391(3)
C31' C32' 1.403(2)
C32' C33' 1.390(3)
C32' H32' 0.9500
C33' C34' 1.376(4)
C33' H33' 0.9500
C34' C35' 1.378(3)
C34' H34' 0.9500
C35' C36' 1.393(3)
C35' H35' 0.9500
C36' H36' 0.9500
C37' C38' 1.392(2)
C37' C42' 1.397(2)
C38' C39' 1.386(3)
C38' H38' 0.9500
C39' C40' 1.379(3)
C39' H39' 0.9500
C40' C41' 1.383(3)
C40' H40' 0.9500
C41' C42' 1.387(3)
C41' H41' 0.9500
C42' H42' 0.9500

loop_
_geom_torsion_atom_site_label_1
_geom_torsion_atom_site_label_2
_geom_torsion_atom_site_label_3
_geom_torsion_atom_site_label_4
_geom_torsion
B4 C1 B2 Cl1 144.26(12)
B3 C1 B2 Cl1 107.70(14)
B5 C1 B2 Cl1 -145.78(12)
B6 C1 B2 Cl1 -109.64(14)
B4 C1 B2 B7 -66.23(15)
B3 C1 B2 B7 -102.79(13)
B5 C1 B2 B7 3.72(16)
B6 C1 B2 B7 39.87(11)
B4 C1 B2 B8 -3.33(17)
B3 C1 B2 B8 -39.89(11)
B5 C1 B2 B8 66.63(15)
B6 C1 B2 B8 102.77(13)
B4 C1 B2 B6 -106.10(14)
B3 C1 B2 B6 -142.66(12)
B5 C1 B2 B6 -36.15(12)
B4 C1 B2 B3 36.56(12)
B5 C1 B2 B3 106.51(13)
B6 C1 B2 B3 142.66(12)
B4 C1 B3 Cl2 108.73(14)
B5 C1 B3 Cl2 145.23(12)
B6 C1 B3 Cl2 -144.75(12)
B2 C1 B3 Cl2 -108.57(14)
B4 C1 B3 B9 -39.77(11)
B5 C1 B3 B9 -3.28(16)
B6 C1 B3 B9 66.75(15)
B2 C1 B3 B9 102.93(13)
B4 C1 B3 B8 -102.83(12)
B5 C1 B3 B8 -66.34(15)
B6 C1 B3 B8 3.68(16)
B2 C1 B3 B8 39.86(11)
B4 C1 B3 B2 -142.69(12)
B5 C1 B3 B2 -106.20(14)
B6 C1 B3 B2 -36.18(12)
B5 C1 B3 B4 36.49(12)
B6 C1 B3 B4 106.51(13)
B2 C1 B3 B4 142.69(12)
Cl1 B2 B3 C1 -109.80(14)
B7 B2 B3 C1 96.50(13)
B8 B2 B3 C1 134.22(13)
B6 B2 B3 C1 33.03(11)
C1 B2 B3 Cl2 110.77(14)
Cl1 B2 B3 Cl2 0.97(19)
B7 B2 B3 Cl2 -152.73(12)
B8 B2 B3 Cl2 -115.02(14)
B6 B2 B3 Cl2 143.80(12)
C1 B2 B3 B9 -96.10(13)
Cl1 B2 B3 B9 154.11(12)
B7 B2 B3 B9 0.41(17)
B8 B2 B3 B9 38.12(12)
B6 B2 B3 B9 -63.06(15)
C1 B2 B3 B8 -134.22(13)
Cl1 B2 B3 B8 115.99(14)
B7 B2 B3 B8 -37.71(12)
B6 B2 B3 B8 -101.18(13)
C1 B2 B3 B4 -32.89(11)
Cl1 B2 B3 B4 -142.69(12)
B7 B2 B3 B4 63.61(15)
B8 B2 B3 B4 101.32(13)
B6 B2 B3 B4 0.14(16)
B3 C1 B4 Cl3 -109.14(14)
B5 C1 B4 Cl3 108.24(14)
B6 C1 B4 Cl3 144.81(12)
B2 C1 B4 Cl3 -145.59(12)
B3 C1 B4 B10 102.70(13)
B5 C1 B4 B10 -39.92(11)
B6 C1 B4 B10 -3.35(16)
B2 C1 B4 B10 66.25(15)
B3 C1 B4 B9 39.80(11)
B5 C1 B4 B9 -102.83(12)
B6 C1 B4 B9 -66.26(15)
B2 C1 B4 B9 3.35(16)
B3 C1 B4 B5 142.63(12)
B6 C1 B4 B5 36.57(12)
B2 C1 B4 B5 106.18(14)
B5 C1 B4 B3 -142.63(12)
B6 C1 B4 B3 -106.05(14)
B2 C1 B4 B3 -36.45(12)
Cl2 B3 B4 C1 -110.50(14)
B9 B3 B4 C1 134.16(12)
B8 B3 B4 C1 96.39(13)
B2 B3 B4 C1 33.04(11)
C1 B3 B4 Cl3 111.11(13)
Cl2 B3 B4 Cl3 0.61(18)
B9 B3 B4 Cl3 -114.73(13)
B8 B3 B4 Cl3 -152.50(11)
B2 B3 B4 Cl3 144.15(12)
C1 B3 B4 B10 -96.29(12)
Cl2 B3 B4 B10 153.21(11)
B9 B3 B4 B10 37.87(11)
B8 B3 B4 B10 0.10(15)
B2 B3 B4 B10 -63.25(15)
C1 B3 B4 B9 -134.16(12)
Cl2 B3 B4 B9 115.34(14)
B8 B3 B4 B9 -37.77(11)
B2 B3 B4 B9 -101.12(13)
C1 B3 B4 B5 -33.08(11)
Cl2 B3 B4 B5 -143.58(12)
B9 B3 B4 B5 101.08(13)
B8 B3 B4 B5 63.31(15)
B2 B3 B4 B5 -0.04(16)
B4 C1 B5 Cl4 -108.13(14)
B3 C1 B5 Cl4 -144.75(12)
B6 C1 B5 Cl4 109.33(14)
B2 C1 B5 Cl4 145.30(12)
B4 C1 B5 B10 39.96(11)
B3 C1 B5 B10 3.35(16)
B6 C1 B5 B10 -102.58(12)
B2 C1 B5 B10 -66.61(15)
B4 C1 B5 B11 102.86(12)
B3 C1 B5 B11 66.25(15)
B6 C1 B5 B11 -39.68(11)
B2 C1 B5 B11 -3.70(16)
B3 C1 B5 B4 -36.61(12)
B6 C1 B5 B4 -142.54(12)
B2 C1 B5 B4 -106.57(13)
B4 C1 B5 B6 142.54(12)
B3 C1 B5 B6 105.93(13)
B2 C1 B5 B6 35.97(12)
Cl3 B4 B5 C1 -111.54(13)
B10 B4 B5 C1 134.03(12)
B9 B4 B5 C1 96.21(12)
B3 B4 B5 C1 32.99(11)
C1 B4 B5 Cl4 110.70(13)
Cl3 B4 B5 Cl4 -0.85(18)
B10 B4 B5 Cl4 -115.27(14)
B9 B4 B5 Cl4 -153.10(11)
B3 B4 B5 Cl4 143.68(12)
C1 B4 B5 B10 -134.03(12)
Cl3 B4 B5 B10 114.42(13)
B9 B4 B5 B10 -37.83(11)
B3 B4 B5 B10 -101.05(13)
C1 B4 B5 B11 -96.06(13)
Cl3 B4 B5 B11 152.40(11)
B10 B4 B5 B11 37.98(11)
B9 B4 B5 B11 0.15(16)
B3 B4 B5 B11 -63.07(15)
C1 B4 B5 B6 -33.07(11)
Cl3 B4 B5 B6 -144.61(11)
B10 B4 B5 B6 100.97(13)
B9 B4 B5 B6 63.14(15)
B3 B4 B5 B6 -0.08(15)
B4 C1 B6 Cl5 -143.45(12)
B3 C1 B6 Cl5 146.40(12)
B5 C1 B6 Cl5 -106.94(14)
B2 C1 B6 Cl5 110.09(14)
B4 C1 B6 B11 3.44(17)
B3 C1 B6 B11 -66.71(15)
B5 C1 B6 B11 39.95(11)
B2 C1 B6 B11 -103.02(13)
B4 C1 B6 B7 66.65(15)
B3 C1 B6 B7 -3.50(16)
B5 C1 B6 B7 103.16(13)
B2 C1 B6 B7 -39.81(12)
B4 C1 B6 B2 106.46(14)
B3 C1 B6 B2 36.30(12)
B5 C1 B6 B2 142.97(12)
B4 C1 B6 B5 -36.51(12)
B3 C1 B6 B5 -106.67(13)
B2 C1 B6 B5 -142.97(12)
Cl1 B2 B6 C1 109.28(14)
B7 B2 B6 C1 -134.31(12)
B8 B2 B6 C1 -96.36(13)
B3 B2 B6 C1 -32.91(11)
C1 B2 B6 Cl5 -110.01(14)
Cl1 B2 B6 Cl5 -0.7(2)
B7 B2 B6 Cl5 115.69(14)
B8 B2 B6 Cl5 153.64(12)
B3 B2 B6 Cl5 -142.92(12)
C1 B2 B6 B11 96.31(12)
Cl1 B2 B6 B11 -154.41(12)
B7 B2 B6 B11 -37.99(11)
B8 B2 B6 B11 -0.05(16)
B3 B2 B6 B11 63.40(15)
C1 B2 B6 B7 134.31(12)
Cl1 B2 B6 B7 -116.42(14)
B8 B2 B6 B7 37.95(11)
B3 B2 B6 B7 101.39(13)
C1 B2 B6 B5 32.72(11)
Cl1 B2 B6 B5 142.00(12)
B7 B2 B6 B5 -101.59(13)
B8 B2 B6 B5 -63.64(15)
B3 B2 B6 B5 -0.19(16)
Cl4 B5 B6 C1 -110.35(14)
B10 B5 B6 C1 96.30(13)
B11 B5 B6 C1 134.18(12)
B4 B5 B6 C1 33.02(11)
C1 B5 B6 Cl5 110.92(14)
Cl4 B5 B6 Cl5 0.57(19)
B10 B5 B6 Cl5 -152.78(11)
B11 B5 B6 Cl5 -114.90(14)
B4 B5 B6 Cl5 143.94(12)
C1 B5 B6 B11 -134.18(12)
Cl4 B5 B6 B11 115.47(14)
B10 B5 B6 B11 -37.88(11)
B4 B5 B6 B11 -101.16(13)
C1 B5 B6 B7 -96.31(13)
Cl4 B5 B6 B7 153.34(12)
B10 B5 B6 B7 -0.01(16)
B11 B5 B6 B7 37.87(12)
B4 B5 B6 B7 -63.29(15)
C1 B5 B6 B2 -32.85(11)
Cl4 B5 B6 B2 -143.20(12)
B10 B5 B6 B2 63.45(15)
B11 B5 B6 B2 101.32(13)
B4 B5 B6 B2 0.17(16)
C1 B2 B7 Cl6 -150.04(12)
Cl1 B2 B7 Cl6 -2.7(2)
B8 B2 B7 Cl6 111.33(15)
B6 B2 B7 Cl6 -110.75(14)
B3 B2 B7 Cl6 148.76(12)
C1 B2 B7 B6 -39.29(11)
Cl1 B2 B7 B6 108.03(15)
B8 B2 B7 B6 -137.92(12)
B3 B2 B7 B6 -100.49(13)
C1 B2 B7 B8 98.63(12)
Cl1 B2 B7 B8 -114.05(16)
B6 B2 B7 B8 137.92(12)
B3 B2 B7 B8 37.43(12)
C1 B2 B7 B12 60.60(15)
Cl1 B2 B7 B12 -152.08(13)
B8 B2 B7 B12 -38.03(12)
B6 B2 B7 B12 99.89(13)
B3 B2 B7 B12 -0.60(17)
C1 B2 B7 B11 -2.10(15)
Cl1 B2 B7 B11 145.22(13)
B8 B2 B7 B11 -100.73(13)
B6 B2 B7 B11 37.19(11)
B3 B2 B7 B11 -63.30(15)
C1 B6 B7 Cl6 150.20(12)
Cl5 B6 B7 Cl6 2.0(2)
B11 B6 B7 Cl6 -111.04(14)
B2 B6 B7 Cl6 110.88(15)
B5 B6 B7 Cl6 -148.52(12)
C1 B6 B7 B2 39.32(11)
Cl5 B6 B7 B2 -108.89(15)
B11 B6 B7 B2 138.08(12)
B5 B6 B7 B2 100.60(13)
C1 B6 B7 B8 1.80(16)
Cl5 B6 B7 B8 -146.41(13)
B11 B6 B7 B8 100.56(13)
B2 B6 B7 B8 -37.52(11)
B5 B6 B7 B8 63.08(16)
C1 B6 B7 B12 -61.30(15)
Cl5 B6 B7 B12 150.49(12)
B11 B6 B7 B12 37.46(11)
B2 B6 B7 B12 -100.62(13)
B5 B6 B7 B12 -0.02(16)
C1 B6 B7 B11 -98.76(12)
Cl5 B6 B7 B11 113.03(15)
B2 B6 B7 B11 -138.08(12)
B5 B6 B7 B11 -37.48(11)
C1 B2 B8 Cl7 150.56(12)
Cl1 B2 B8 Cl7 4.9(2)
B7 B2 B8 Cl7 -110.34(14)
B6 B2 B8 Cl7 -148.00(12)
B3 B2 B8 Cl7 111.41(14)
C1 B2 B8 B3 39.15(11)
Cl1 B2 B8 B3 -106.47(15)
B7 B2 B8 B3 138.25(13)
B6 B2 B8 B3 100.59(13)
C1 B2 B8 B7 -99.10(13)
Cl1 B2 B8 B7 115.28(15)
B6 B2 B8 B7 -37.66(12)
B3 B2 B8 B7 -138.25(13)
C1 B2 B8 B12 -60.98(15)
Cl1 B2 B8 B12 153.40(12)
B7 B2 B8 B12 38.12(11)
B6 B2 B8 B12 0.46(16)
B3 B2 B8 B12 -100.13(13)
C1 B2 B8 B9 1.84(16)
Cl1 B2 B8 B9 -143.77(12)
B7 B2 B8 B9 100.94(13)
B6 B2 B8 B9 63.28(15)
B3 B2 B8 B9 -37.31(12)
C1 B3 B8 Cl7 -150.56(12)
Cl2 B3 B8 Cl7 -3.4(2)
B9 B3 B8 Cl7 110.98(14)
B2 B3 B8 Cl7 -111.19(15)
B4 B3 B8 Cl7 148.28(12)
C1 B3 B8 B2 -39.37(11)
Cl2 B3 B8 B2 107.76(14)
B9 B3 B8 B2 -137.83(13)
B4 B3 B8 B2 -100.53(13)
C1 B3 B8 B7 -2.28(16)
Cl2 B3 B8 B7 144.85(12)
B9 B3 B8 B7 -100.74(13)
B2 B3 B8 B7 37.09(12)
B4 B3 B8 B7 -63.45(15)
C1 B3 B8 B12 61.08(14)
Cl2 B3 B8 B12 -151.78(12)
B9 B3 B8 B12 -37.38(11)
B2 B3 B8 B12 100.45(13)
B4 B3 B8 B12 -0.08(15)
C1 B3 B8 B9 98.46(12)
Cl2 B3 B8 B9 -114.41(14)
B2 B3 B8 B9 137.83(13)
B4 B3 B8 B9 37.30(11)
Cl6 B7 B8 Cl7 0.6(2)
B2 B7 B8 Cl7 111.14(15)
B6 B7 B8 Cl7 148.82(12)
B12 B7 B8 Cl7 -111.69(14)
B11 B7 B8 Cl7 -148.32(12)
Cl6 B7 B8 B2 -110.49(15)
B6 B7 B8 B2 37.68(12)
B12 B7 B8 B2 137.17(13)
B11 B7 B8 B2 100.54(13)
Cl6 B7 B8 B3 -147.87(12)
B2 B7 B8 B3 -37.38(12)
B6 B7 B8 B3 0.30(16)
B12 B7 B8 B3 99.79(13)
B11 B7 B8 B3 63.16(15)
Cl6 B7 B8 B12 112.34(15)
B2 B7 B8 B12 -137.17(13)
B6 B7 B8 B12 -99.49(13)
B11 B7 B8 B12 -36.63(12)
Cl6 B7 B8 B9 149.35(12)
B2 B7 B8 B9 -100.16(13)
B6 B7 B8 B9 -62.48(15)
B12 B7 B8 B9 37.01(11)
B11 B7 B8 B9 0.39(16)
C1 B4 B9 Cl8 -149.38(11)
Cl3 B4 B9 Cl8 -1.47(19)
B10 B4 B9 Cl8 111.79(13)
B5 B4 B9 Cl8 149.21(11)
B3 B4 B9 Cl8 -110.17(13)
C1 B4 B9 B3 -39.20(11)
Cl3 B4 B9 B3 108.70(14)
B10 B4 B9 B3 -138.04(12)
B5 B4 B9 B3 -100.61(12)
C1 B4 B9 B12 61.43(14)
Cl3 B4 B9 B12 -150.67(12)
B10 B4 B9 B12 -37.40(11)
B5 B4 B9 B12 0.02(15)
B3 B4 B9 B12 100.63(13)
C1 B4 B9 B10 98.83(12)
Cl3 B4 B9 B10 -113.27(14)
B5 B4 B9 B10 37.42(11)
B3 B4 B9 B10 138.04(12)
C1 B4 B9 B8 -1.93(15)
Cl3 B4 B9 B8 145.97(12)
B10 B4 B9 B8 -100.76(13)
B5 B4 B9 B8 -63.34(15)
B3 B4 B9 B8 37.27(11)
C1 B3 B9 Cl8 149.39(11)
Cl2 B3 B9 Cl8 2.4(2)
B8 B3 B9 Cl8 -111.47(14)
B2 B3 B9 Cl8 -149.16(12)
B4 B3 B9 Cl8 110.25(14)
C1 B3 B9 B4 39.14(11)
Cl2 B3 B9 B4 -107.90(14)
B8 B3 B9 B4 138.28(12)
B2 B3 B9 B4 100.59(13)
C1 B3 B9 B12 -61.50(14)
Cl2 B3 B9 B12 151.46(12)
B8 B3 B9 B12 37.64(11)
B2 B3 B9 B12 -0.05(16)
B4 B3 B9 B12 -100.64(13)
C1 B3 B9 B10 1.79(15)
Cl2 B3 B9 B10 -145.25(12)
B8 B3 B9 B10 100.93(13)
B2 B3 B9 B10 63.24(15)
B4 B3 B9 B10 -37.35(11)
C1 B3 B9 B8 -99.14(12)
Cl2 B3 B9 B8 113.82(15)
B2 B3 B9 B8 -37.69(12)
B4 B3 B9 B8 -138.28(12)
Cl7 B8 B9 Cl8 -1.7(2)
B2 B8 B9 Cl8 147.01(12)
B3 B8 B9 Cl8 109.35(14)
B7 B8 B9 Cl8 -150.14(12)
B12 B8 B9 Cl8 -112.91(14)
Cl7 B8 B9 B4 -148.62(12)
B2 B8 B9 B4 0.05(16)
B3 B8 B9 B4 -37.61(11)
B7 B8 B9 B4 62.90(15)
B12 B8 B9 B4 100.13(13)
Cl7 B8 B9 B3 -111.02(14)
B2 B8 B9 B3 37.66(12)
B7 B8 B9 B3 100.51(13)
B12 B8 B9 B3 137.74(12)
Cl7 B8 B9 B12 111.25(14)
B2 B8 B9 B12 -100.08(13)
B3 B8 B9 B12 -137.74(12)
B7 B8 B9 B12 -37.23(12)
Cl7 B8 B9 B10 148.26(12)
B2 B8 B9 B10 -63.07(15)
B3 B8 B9 B10 -100.73(13)
B7 B8 B9 B10 -0.22(16)
B12 B8 B9 B10 37.01(11)
C1 B5 B10 B4 -39.30(11)
Cl4 B5 B10 B4 107.40(14)
B11 B5 B10 B4 -137.93(12)
B6 B5 B10 B4 -100.56(13)
C1 B5 B10 Cl9 -149.04(11)
Cl4 B5 B10 Cl9 -2.33(19)
B11 B5 B10 Cl9 112.33(13)
B4 B5 B10 Cl9 -109.74(13)
B6 B5 B10 Cl9 149.71(11)
C1 B5 B10 B12 61.30(14)
Cl4 B5 B10 B12 -152.00(12)
B11 B5 B10 B12 -37.34(11)
B4 B5 B10 B12 100.60(13)
B6 B5 B10 B12 0.04(16)
C1 B5 B10 B9 -1.96(15)
Cl4 B5 B10 B9 144.74(12)
B11 B5 B10 B9 -100.59(13)
B4 B5 B10 B9 37.34(11)
B6 B5 B10 B9 -63.22(15)
C1 B5 B10 B11 98.63(12)
Cl4 B5 B10 B11 -114.66(15)
B4 B5 B10 B11 137.93(12)
B6 B5 B10 B11 37.38(12)
C1 B4 B10 B5 39.44(11)
Cl3 B4 B10 B5 -107.87(14)
B9 B4 B10 B5 138.09(12)
B3 B4 B10 B5 100.63(12)
C1 B4 B10 Cl9 149.08(11)
Cl3 B4 B10 Cl9 1.76(19)
B9 B4 B10 Cl9 -112.28(13)
B5 B4 B10 Cl9 109.63(13)
B3 B4 B10 Cl9 -149.74(11)
C1 B4 B10 B12 -61.26(14)
Cl3 B4 B10 B12 151.43(12)
B9 B4 B10 B12 37.39(11)
B5 B4 B10 B12 -100.70(12)
B3 B4 B10 B12 -0.07(15)
C1 B4 B10 B9 -98.64(12)
Cl3 B4 B10 B9 114.04(14)
B5 B4 B10 B9 -138.09(12)
B3 B4 B10 B9 -37.46(11)
C1 B4 B10 B11 1.82(15)
Cl3 B4 B10 B11 -145.49(12)
B9 B4 B10 B11 100.46(13)
B5 B4 B10 B11 -37.62(11)
B3 B4 B10 B11 63.01(15)
Cl8 B9 B10 B5 -146.85(12)
B4 B9 B10 B5 -37.64(11)
B3 B9 B10 B5 0.11(15)
B12 B9 B10 B5 100.36(13)
B8 B9 B10 B5 63.34(15)
Cl8 B9 B10 B4 -109.21(14)
B3 B9 B10 B4 37.75(11)
B12 B9 B10 B4 138.00(12)
B8 B9 B10 B4 100.99(13)
Cl8 B9 B10 Cl9 -0.73(19)
B4 B9 B10 Cl9 108.48(13)
B3 B9 B10 Cl9 146.23(12)
B12 B9 B10 Cl9 -113.52(14)
B8 B9 B10 Cl9 -150.54(11)
Cl8 B9 B10 B12 112.79(14)
B4 B9 B10 B12 -138.00(12)
B3 B9 B10 B12 -100.25(13)
B8 B9 B10 B12 -37.02(11)
Cl8 B9 B10 B11 149.77(11)
B4 B9 B10 B11 -101.02(12)
B3 B9 B10 B11 -63.26(15)
B12 B9 B10 B11 36.99(11)
B8 B9 B10 B11 -0.03(15)
C1 B6 B11 Cl10 -151.00(12)
Cl5 B6 B11 Cl10 -5.3(2)
B7 B6 B11 Cl10 109.91(14)
B2 B6 B11 Cl10 147.44(12)
B5 B6 B11 Cl10 -111.79(14)
C1 B6 B11 B5 -39.21(11)
Cl5 B6 B11 B5 106.45(15)
B7 B6 B11 B5 -138.30(12)
B2 B6 B11 B5 -100.77(13)
C1 B6 B11 B12 61.17(15)
Cl5 B6 B11 B12 -153.16(12)
B7 B6 B11 B12 -37.92(11)
B2 B6 B11 B12 -0.39(16)
B5 B6 B11 B12 100.38(13)
C1 B6 B11 B10 -2.03(16)
Cl5 B6 B11 B10 143.64(12)
B7 B6 B11 B10 -101.11(13)
B2 B6 B11 B10 -63.58(15)
B5 B6 B11 B10 37.19(11)
C1 B6 B11 B7 99.09(13)
Cl5 B6 B11 B7 -115.24(15)
B2 B6 B11 B7 37.53(11)
B5 B6 B11 B7 138.30(12)
C1 B5 B11 Cl10 149.10(11)
Cl4 B5 B11 Cl10 1.7(2)
B10 B5 B11 Cl10 -112.14(14)
B4 B5 B11 Cl10 -149.75(11)
B6 B5 B11 Cl10 109.87(14)
C1 B5 B11 B6 39.23(11)
Cl4 B5 B11 B6 -108.19(14)
B10 B5 B11 B6 137.98(13)
B4 B5 B11 B6 100.37(13)
C1 B5 B11 B12 -61.40(14)
Cl4 B5 B11 B12 151.18(12)
B10 B5 B11 B12 37.35(11)
B4 B5 B11 B12 -0.26(16)
B6 B5 B11 B12 -100.63(13)
C1 B5 B11 B10 -98.75(12)
Cl4 B5 B11 B10 113.82(14)
B4 B5 B11 B10 -37.61(11)
B6 B5 B11 B10 -137.98(13)
C1 B5 B11 B7 2.11(15)
Cl4 B5 B11 B7 -145.32(12)
B10 B5 B11 B7 100.86(13)
B4 B5 B11 B7 63.25(14)
B6 B5 B11 B7 -37.12(11)
B5 B10 B11 Cl10 110.45(14)
B4 B10 B11 Cl10 148.26(12)
Cl9 B10 B11 Cl10 1.9(2)
B12 B10 B11 Cl10 -111.56(14)
B9 B10 B11 Cl10 -148.63(12)
B5 B10 B11 B6 -37.67(12)
B4 B10 B11 B6 0.13(16)
Cl9 B10 B11 B6 -146.22(12)
B12 B10 B11 B6 100.31(13)
B9 B10 B11 B6 63.25(15)
B4 B10 B11 B5 37.81(12)
Cl9 B10 B11 B5 -108.55(14)
B12 B10 B11 B5 137.99(13)
B9 B10 B11 B5 100.92(13)
B5 B10 B11 B12 -137.99(13)
B4 B10 B11 B12 -100.18(13)
Cl9 B10 B11 B12 113.46(14)
B9 B10 B11 B12 -37.06(11)
B5 B10 B11 B7 -100.65(13)
B4 B10 B11 B7 -62.85(15)
Cl9 B10 B11 B7 150.80(12)
B12 B10 B11 B7 37.33(12)
B9 B10 B11 B7 0.27(16)
Cl6 B7 B11 Cl10 0.3(2)
B2 B7 B11 Cl10 -147.49(12)
B6 B7 B11 Cl10 -109.99(13)
B8 B7 B11 Cl10 149.33(12)
B12 B7 B11 Cl10 112.51(14)
Cl6 B7 B11 B6 110.30(14)
B2 B7 B11 B6 -37.49(11)
B8 B7 B11 B6 -100.68(13)
B12 B7 B11 B6 -137.50(12)
Cl6 B7 B11 B5 147.79(12)
B2 B7 B11 B5 0.00(16)
B6 B7 B11 B5 37.49(11)
B8 B7 B11 B5 -63.19(15)
B12 B7 B11 B5 -100.01(12)
Cl6 B7 B11 B12 -112.21(15)
B2 B7 B11 B12 100.00(13)
B6 B7 B11 B12 137.50(12)
B8 B7 B11 B12 36.82(12)
Cl6 B7 B11 B10 -149.43(12)
B2 B7 B11 B10 62.78(15)
B6 B7 B11 B10 100.28(13)
B8 B7 B11 B10 -0.41(16)
B12 B7 B11 B10 -37.22(11)
Cl10 B11 B12 Cl11 2.10(19)
B6 B11 B12 Cl11 149.20(12)
B5 B11 B12 Cl11 -147.14(12)
B10 B11 B12 Cl11 -110.05(14)
B7 B11 B12 Cl11 111.55(14)
Cl10 B11 B12 B9 149.52(12)
B6 B11 B12 B9 -63.38(15)
B5 B11 B12 B9 0.27(16)
B10 B11 B12 B9 37.36(11)
B7 B11 B12 B9 -101.03(13)
Cl10 B11 B12 B10 112.16(14)
B6 B11 B12 B10 -100.74(13)
B5 B11 B12 B10 -37.09(11)
B7 B11 B12 B10 -138.39(12)
Cl10 B11 B12 B8 -146.43(12)
B6 B11 B12 B8 0.67(16)
B5 B11 B12 B8 64.33(15)
B10 B11 B12 B8 101.42(13)
B7 B11 B12 B8 -36.98(11)
Cl10 B11 B12 B7 -109.45(14)
B6 B11 B12 B7 37.65(11)
B5 B11 B12 B7 101.31(13)
B10 B11 B12 B7 138.39(12)
Cl8 B9 B12 Cl11 -1.0(2)
B4 B9 B12 Cl11 147.18(12)
B3 B9 B12 Cl11 -149.00(12)
B10 B9 B12 Cl11 109.92(14)
B8 B9 B12 Cl11 -111.45(14)
Cl8 B9 B12 B11 -148.32(12)
B4 B9 B12 B11 -0.18(16)
B3 B9 B12 B11 63.64(15)
B10 B9 B12 B11 -37.44(11)
B8 B9 B12 B11 101.19(13)
Cl8 B9 B12 B10 -110.88(14)
B4 B9 B12 B10 37.26(11)
B3 B9 B12 B10 101.09(13)
B8 B9 B12 B10 138.64(12)
Cl8 B9 B12 B8 110.48(14)
B4 B9 B12 B8 -101.38(13)
B3 B9 B12 B8 -37.55(11)
B10 B9 B12 B8 -138.64(12)
Cl8 B9 B12 B7 147.71(12)
B4 B9 B12 B7 -64.15(15)
B3 B9 B12 B7 -0.32(16)
B10 B9 B12 B7 -101.41(13)
B8 B9 B12 B7 37.23(12)
B5 B10 B12 Cl11 148.17(11)
B4 B10 B12 Cl11 -148.13(11)
Cl9 B10 B12 Cl11 0.03(19)
B9 B10 B12 Cl11 -110.83(13)
B11 B10 B12 Cl11 110.72(13)
B5 B10 B12 B11 37.45(11)
B4 B10 B12 B11 101.15(12)
Cl9 B10 B12 B11 -110.69(14)
B9 B10 B12 B11 138.45(12)
B5 B10 B12 B9 -101.00(13)
B4 B10 B12 B9 -37.30(11)
Cl9 B10 B12 B9 110.86(13)
B11 B10 B12 B9 -138.45(12)
B5 B10 B12 B8 -63.68(15)
B4 B10 B12 B8 0.02(15)
Cl9 B10 B12 B8 148.18(12)
B9 B10 B12 B8 37.33(11)
B11 B10 B12 B8 -101.13(13)
B5 B10 B12 B7 -0.05(16)
B4 B10 B12 B7 63.65(14)
Cl9 B10 B12 B7 -148.19(12)
B9 B10 B12 B7 100.95(13)
B11 B10 B12 B7 -37.50(11)
Cl7 B8 B12 Cl11 -0.58(19)
B2 B8 B12 Cl11 -148.94(12)
B3 B8 B12 Cl11 147.74(12)
B7 B8 B12 Cl11 -111.10(14)
B9 B8 B12 Cl11 110.47(14)
Cl7 B8 B12 B11 147.67(12)
B2 B8 B12 B11 -0.70(16)
B3 B8 B12 B11 -64.01(15)
B7 B8 B12 B11 37.15(12)
B9 B8 B12 B11 -101.28(13)
Cl7 B8 B12 B9 -111.05(14)
B2 B8 B12 B9 100.58(13)
B3 B8 B12 B9 37.27(11)
B7 B8 B12 B9 138.43(12)
Cl7 B8 B12 B10 -148.28(12)
B2 B8 B12 B10 63.35(15)
B3 B8 B12 B10 0.03(15)
B7 B8 B12 B10 101.20(13)
B9 B8 B12 B10 -37.23(11)
Cl7 B8 B12 B7 110.52(14)
B2 B8 B12 B7 -37.85(11)
B3 B8 B12 B7 -101.16(13)
B9 B8 B12 B7 -138.43(12)
Cl6 B7 B12 Cl11 0.2(2)
B2 B7 B12 Cl11 149.00(12)
B6 B7 B12 Cl11 -147.71(12)
B8 B7 B12 Cl11 111.00(14)
B11 B7 B12 Cl11 -110.24(14)
Cl6 B7 B12 B11 110.43(15)
B2 B7 B12 B11 -100.76(13)
B6 B7 B12 B11 -37.47(12)
B8 B7 B12 B11 -138.76(13)
Cl6 B7 B12 B9 -148.24(12)
B2 B7 B12 B9 0.57(16)
B6 B7 B12 B9 63.86(15)
B8 B7 B12 B9 -37.43(12)
B11 B7 B12 B9 101.33(13)
Cl6 B7 B12 B10 147.94(12)
B2 B7 B12 B10 -63.25(15)
B6 B7 B12 B10 0.05(16)
B8 B7 B12 B10 -101.25(13)
B11 B7 B12 B10 37.52(11)
Cl6 B7 B12 B8 -110.81(15)
B2 B7 B12 B8 38.00(12)
B6 B7 B12 B8 101.29(13)
B11 B7 B12 B8 138.76(13)
C1D Ir1 C1# O1# 31(11)
C1' Ir1 C1# O1# -161(4)
Cl1D Ir1 C1# O1# 31(4)
Cl1# Ir1 C1# O1# 21(5)
P2' Ir1 C1# O1# 106(4)
P1' Ir1 C1# O1# -67(4)
C1# Ir1 C1D O1D 41(45)
C1' Ir1 C1D O1D -127(39)
Cl1D Ir1 C1D O1D 42(40)
Cl1# Ir1 C1D O1D 53(38)
P2' Ir1 C1D O1D -34(39)
P1' Ir1 C1D O1D 139(39)
C1D Ir1 P1' C19' 165.0(4)
C1# Ir1 P1' C19' -17.14(9)
C1' Ir1 P1' C19' 71.46(7)
Cl1D Ir1 P1' C19' -26.67(11)
Cl1# Ir1 P1' C19' 176.76(6)
P2' Ir1 P1' C19' -119.20(12)
C1D Ir1 P1' C7' 40.9(4)
C1# Ir1 P1' C7' -141.24(10)
C1' Ir1 P1' C7' -52.65(7)
Cl1D Ir1 P1' C7' -150.78(11)
Cl1# Ir1 P1' C7' 52.66(6)
P2' Ir1 P1' C7' 116.70(12)
C1D Ir1 P1' C13' -78.2(4)
C1# Ir1 P1' C13' 99.59(9)
C1' Ir1 P1' C13' -171.82(7)
Cl1D Ir1 P1' C13' 90.05(11)
Cl1# Ir1 P1' C13' -66.51(6)
P2' Ir1 P1' C13' -2.48(13)
C1D Ir1 C1' C2' 146.7(4)
C1# Ir1 C1' C2' -32.84(14)
Cl1D Ir1 C1' C2' -30.92(15)
Cl1# Ir1 C1' C2' 146.81(12)
P2' Ir1 C1' C2' 59.54(13)
P1' Ir1 C1' C2' -121.71(13)
C1D Ir1 C1' C6' -28.4(4)
C1# Ir1 C1' C6' 152.02(13)
Cl1D Ir1 C1' C6' 153.95(13)
Cl1# Ir1 C1' C6' -28.32(12)
P2' Ir1 C1' C6' -115.59(11)
P1' Ir1 C1' C6' 63.16(11)
C6' C1' C2' C3' 1.5(2)
Ir1 C1' C2' C3' -173.41(13)
C1' C2' C3' C4' 0.0(3)
C2' C3' C4' C5' -1.0(3)
C3' C4' C5' C6' 0.4(3)
C4' C5' C6' C1' 1.1(3)
C2' C1' C6' C5' -2.1(2)
Ir1 C1' C6' C5' 173.18(12)
C19' P1' C7' C12' 0.33(15)
C13' P1' C7' C12' -115.37(14)
Ir1 P1' C7' C12' 126.05(12)
C19' P1' C7' C8' 179.07(13)
C13' P1' C7' C8' 63.36(14)
Ir1 P1' C7' C8' -55.21(14)
C12' C7' C8' C9' -1.0(2)
P1' C7' C8' C9' -179.78(13)
C7' C8' C9' C10' 1.3(3)
C8' C9' C10' C11' -0.8(3)
C9' C10' C11' C12' 0.0(3)
C10' C11' C12' C7' 0.3(3)
C8' C7' C12' C11' 0.2(2)
P1' C7' C12' C11' 178.98(14)
C19' P1' C13' C18' -109.40(14)
C7' P1' C13' C18' 5.02(16)
Ir1 P1' C13' C18' 132.84(13)
C19' P1' C13' C14' 74.41(14)
C7' P1' C13' C14' -171.16(13)
Ir1 P1' C13' C14' -43.34(13)
C18' C13' C14' C15' -1.1(3)
P1' C13' C14' C15' 175.22(14)
C13' C14' C15' C16' -0.3(3)
C14' C15' C16' C17' 1.5(3)
C15' C16' C17' C18' -1.3(3)
C16' C17' C18' C13' -0.1(3)
C14' C13' C18' C17' 1.3(3)
P1' C13' C18' C17' -174.87(14)
C1D Ir1 P2' C31' 91.0(4)
C1# Ir1 P2' C31' -86.87(9)
C1' Ir1 P2' C31' -175.66(7)
Cl1D Ir1 P2' C31' -77.55(11)
Cl1# Ir1 P2' C31' 79.24(6)
P1' Ir1 P2' C31' 15.00(13)
C1D Ir1 P2' C25' -25.4(4)
C1# Ir1 P2' C25' 156.78(10)
C1' Ir1 P2' C25' 67.99(8)
Cl1D Ir1 P2' C25' 166.10(11)
Cl1# Ir1 P2' C25' -37.11(7)
P1' Ir1 P2' C25' -101.35(12)
C1D Ir1 P2' C37' -149.6(4)
C1# Ir1 P2' C37' 32.51(10)
C1' Ir1 P2' C37' -56.29(7)
Cl1D Ir1 P2' C37' 41.83(11)
Cl1# Ir1 P2' C37' -161.39(6)
P1' Ir1 P2' C37' 134.37(12)
C7' P1' C19' C24' -114.82(14)
C13' P1' C19' C24' -0.68(16)
Ir1 P1' C19' C24' 113.84(14)
C7' P1' C19' C20' 71.10(14)
C13' P1' C19' C20' -174.76(13)
Ir1 P1' C19' C20' -60.24(14)
C24' C19' C20' C21' -0.4(3)
P1' C19' C20' C21' 173.81(14)
C19' C20' C21' C22' -0.7(3)
C20' C21' C22' C23' 1.5(3)
C21' C22' C23' C24' -1.2(3)
C20' C19' C24' C23' 0.7(3)
P1' C19' C24' C23' -173.35(15)
C22' C23' C24' C19' 0.1(3)
C31' P2' C25' C26' 15.99(16)
C37' P2' C25' C26' -97.20(15)
Ir1 P2' C25' C26' 133.63(13)
C31' P2' C25' C30' -162.20(16)
C37' P2' C25' C30' 84.60(17)
Ir1 P2' C25' C30' -44.57(17)
C30' C25' C26' C27' 1.3(3)
P2' C25' C26' C27' -176.86(14)
C25' C26' C27' C28' 0.2(3)
C26' C27' C28' C29' -1.4(3)
C27' C28' C29' C30' 1.0(3)
C28' C29' C30' C25' 0.6(3)
C26' C25' C30' C29' -1.7(3)
P2' C25' C30' C29' 176.49(17)
C25' P2' C31' C36' 98.53(14)
C37' P2' C31' C36' -148.38(13)
Ir1 P2' C31' C36' -23.29(14)
C25' P2' C31' C32' -75.50(15)
C37' P2' C31' C32' 37.59(16)
Ir1 P2' C31' C32' 162.68(13)
C36' C31' C32' C33' -2.0(3)
P2' C31' C32' C33' 172.05(15)
C31' C32' C33' C34' 1.9(3)
C32' C33' C34' C35' -0.4(3)
C33' C34' C35' C36' -1.1(3)
C32' C31' C36' C35' 0.5(3)
P2' C31' C36' C35' -173.58(14)
C34' C35' C36' C31' 1.1(3)
C31' P2' C37' C38' -131.41(14)
C25' P2' C37' C38' -19.18(16)
Ir1 P2' C37' C38' 108.78(14)
C31' P2' C37' C42' 54.17(15)
C25' P2' C37' C42' 166.40(13)
Ir1 P2' C37' C42' -65.64(14)
C42' C37' C38' C39' 1.3(3)
P2' C37' C38' C39' -173.09(14)
C37' C38' C39' C40' 0.4(3)
C38' C39' C40' C41' -1.7(3)
C39' C40' C41' C42' 1.3(3)
C40' C41' C42' C37' 0.5(3)
C38' C37' C42' C41' -1.8(2)
P2' C37' C42' C41' 172.76(14)
